data_2022599
loop_
_publ_author_name
'Takase, Tsugiko'
'Yamanaka, Takashi'
'Tamura, Chihiro'
'Oyama, Dai'

_publ_section_title
;
 Isolation and structural comparison of RuII-dnp complexes [dnp =
 2,6-bis(1,8-naphthyridin-2-yl)pyridine] with axially or equatorially
 coordinating NCS ligands
;
_journal_coeditor_code WM5641
_journal_issue 6
_journal_name_full 'Acta Crystallographica Section E Crystallographic Communications'
_journal_paper_doi 10.1107/S2056989022004443
_journal_volume 78
_journal_year 2022
_chemical_formula_iupac '[Ru (N C S) (C21 H13 N5) (C5 H5 N)2] N C S'
_chemical_formula_moiety 'C33 H23 N9 Ru S2 +, N C S -'
_chemical_formula_sum 'C33 H23 N9 Ru S2'
_chemical_formula_weight 710.79
_chemical_name_systematic
;<i>trans</i>-[2,6-Bis(1,8-naphthyridin-2-yl)pyridine-\k^3^'<i>N</i>,<i>N</i>',<i>N</i>'']bis(pyridine-\k<i>N</i>)(thiocyanato-\k<i>N</i>)ruthenium(II)
thiocyanate
;
_space_group_crystal_system monoclinic
_space_group_IT_number 14
_space_group_name_Hall '-P 2ybc'
_space_group_name_H-M_alt 'P 1 21/c 1'
_atom_sites_solution_hydrogens geom
_atom_sites_solution_primary direct
_atom_sites_solution_secondary difmap
_cell_angle_alpha 90.0000
_cell_angle_beta 108.535(3)
_cell_angle_gamma 90.0000
_cell_formula_units_Z 4
_cell_length_a 12.6556(10)
_cell_length_b 14.0986(7)
_cell_length_c 17.4421(14)
_cell_measurement_reflns_used 7649
_cell_measurement_temperature 93
_cell_measurement_theta_max 27.57
_cell_measurement_theta_min 3.14
_cell_volume 2950.7(4)
_computing_cell_refinement
;
CrystalClear (Rigaku, 2015)
;
_computing_data_collection
;
CrystalClear (Rigaku, 2015)
;
_computing_data_reduction
;
CrystalClear (Rigaku, 2015)
;
_computing_molecular_graphics
;
Mercury (Macrae <i>et al.</i>,  2020), ORTEP-3 for Windows (Farrugia,
2012)
;
_computing_publication_material
;
CrystalStructure (Rigaku, 2019), PLATON (Spek, 2020) and publCIF
(Westrip, 2010)
;
_computing_structure_refinement
;
<i>SHELXL2018/3</i> (Sheldrick, 2015)
;
_computing_structure_solution
;
SIR92 (Altomare <i>et al.</i>,  1993)
;
_diffrn_ambient_temperature 93
_diffrn_detector_area_resol_mean 28.626
_diffrn_measured_fraction_theta_full 0.998
_diffrn_measured_fraction_theta_max 0.998
_diffrn_measurement_device_type 'Rigaku Saturn724'
_diffrn_measurement_method \w
_diffrn_radiation_type 'Mo K\a'
_diffrn_radiation_wavelength 0.71075
_diffrn_reflns_av_R_equivalents 0.0286
_diffrn_reflns_av_unetI/netI 0.0226
_diffrn_reflns_limit_h_max 16
_diffrn_reflns_limit_h_min -16
_diffrn_reflns_limit_k_max 18
_diffrn_reflns_limit_k_min -18
_diffrn_reflns_limit_l_max 21
_diffrn_reflns_limit_l_min -22
_diffrn_reflns_number 30135
_diffrn_reflns_theta_full 25.242
_diffrn_reflns_theta_max 27.485
_diffrn_reflns_theta_min 3.141
_diffrn_standards_number 0
_exptl_absorpt_coefficient_mu 0.715
_exptl_absorpt_correction_T_max 0.965
_exptl_absorpt_correction_T_min 0.927
_exptl_absorpt_correction_type multi-scan
_exptl_absorpt_process_details
;
(<i>REQAB</i>; Rigaku, 1998)
;
_exptl_crystal_colour purple
_exptl_crystal_density_diffrn 1.600
_exptl_crystal_density_method 'not measured'
_exptl_crystal_description platelet
_exptl_crystal_F_000 1440.00
_exptl_crystal_size_max 0.250
_exptl_crystal_size_mid 0.150
_exptl_crystal_size_min 0.050
_refine_diff_density_max 1.13
_refine_diff_density_min -0.81
_refine_ls_extinction_method none
_refine_ls_goodness_of_fit_ref 1.103
_refine_ls_hydrogen_treatment constr
_refine_ls_number_parameters 406
_refine_ls_number_reflns 6758
_refine_ls_number_restraints 0
_refine_ls_R_factor_all 0.0414
_refine_ls_R_factor_gt 0.0360
_refine_ls_shift/su_max 0.001
_refine_ls_structure_factor_coef Fsqd
_refine_ls_weighting_details 'w = 1/[\s^2^(Fo^2^)+(0.0451P)^2^+2.9803P] where P=(Fo^2^+2Fc^2^)/3'
_refine_ls_weighting_scheme calc
_refine_ls_wR_factor_gt 0.0871
_refine_ls_wR_factor_ref 0.0907
_reflns_number_gt 6058
_reflns_number_total 6758
_reflns_threshold_expression F^2^>2.0\s(F^2^)
_cod_data_source_file wm5641sup1.cif
_cod_data_source_block II
_cod_database_code 2022599

loop_
_space_group_symop_id
_space_group_symop_operation_xyz
1 +X,+Y,+Z
2 -X,1/2+Y,1/2-Z
3 -X,-Y,-Z
4 +X,-1/2-Y,-1/2+Z

loop_
_atom_site_type_symbol
_atom_site_label
_atom_site_fract_x
_atom_site_fract_y
_atom_site_fract_z
_atom_site_U_iso_or_equiv
_atom_site_adp_type
_atom_site_calc_flag
_atom_site_occupancy
_atom_site_disorder_assembly
_atom_site_disorder_group
Ru Ru1 0.73332(2) 0.38197(2) 0.79490(2) 0.01220(7) Uani d 1 . .
S S1 0.39862(5) 0.39265(5) 0.87218(4) 0.02286(14) Uani d 1 . .
S S2 1.08750(7) 0.12965(7) 0.89031(6) 0.0466(2) Uani d 1 . .
N N1 0.70294(18) 0.38857(15) 0.98054(13) 0.0213(4) Uani d 1 . .
N N2 0.83872(16) 0.38102(13) 0.91797(12) 0.0155(4) Uani d 1 . .
N N3 0.88229(16) 0.37934(13) 0.78244(13) 0.0161(4) Uani d 1 . .
N N4 0.69378(17) 0.37739(13) 0.66605(12) 0.0155(4) Uani d 1 . .
N N5 0.50056(17) 0.38259(15) 0.62868(13) 0.0195(4) Uani d 1 . .
N N6 0.73064(15) 0.52961(14) 0.79703(11) 0.0144(4) Uani d 1 . .
N N7 0.71689(16) 0.23463(14) 0.79725(11) 0.0148(4) Uani d 1 . .
N N8 0.57797(16) 0.38875(13) 0.81029(12) 0.0150(4) Uani d 1 . .
N N9 1.1118(3) 0.1261(2) 1.0511(3) 0.0605(10) Uani d 1 . .
C C1 0.6735(2) 0.38898(19) 1.04670(16) 0.0250(6) Uani d 1 . .
H H1 0.596645 0.395157 1.040937 0.030 Uiso calc 1 . .
C C2 0.7502(2) 0.38073(18) 1.12584(16) 0.0257(6) Uani d 1 . .
H H2 0.725046 0.381745 1.171672 0.031 Uiso calc 1 . .
C C3 0.8603(2) 0.37134(19) 1.13490(16) 0.0263(6) Uani d 1 . .
H H3 0.913218 0.365204 1.187311 0.032 Uiso calc 1 . .
C C4 0.8955(2) 0.37077(18) 1.06568(16) 0.0222(5) Uani d 1 . .
C C5 0.8121(2) 0.37965(16) 0.98896(15) 0.0170(5) Uani d 1 . .
C C6 1.0075(2) 0.3633(2) 1.06873(17) 0.0302(6) Uani d 1 . .
H H4 1.064516 0.355198 1.119123 0.036 Uiso calc 1 . .
C C7 1.0338(2) 0.3677(2) 0.99887(17) 0.0287(6) Uani d 1 . .
H H5 1.109374 0.363961 1.000289 0.034 Uiso calc 1 . .
C C8 0.9484(2) 0.37788(17) 0.92474(16) 0.0192(5) Uani d 1 . .
C C9 0.9741(2) 0.38180(16) 0.84863(16) 0.0189(5) Uani d 1 . .
C C10 1.0804(2) 0.38683(18) 0.84086(17) 0.0236(5) Uani d 1 . .
H H6 1.144589 0.388480 0.887533 0.028 Uiso calc 1 . .
C C11 1.0912(2) 0.38939(18) 0.76456(18) 0.0257(6) Uani d 1 . .
H H7 1.162986 0.394404 0.758536 0.031 Uiso calc 1 . .
C C12 0.9974(2) 0.38464(18) 0.69684(17) 0.0236(5) Uani d 1 . .
H H8 1.004151 0.385025 0.644116 0.028 Uiso calc 1 . .
C C13 0.8932(2) 0.37929(16) 0.70748(15) 0.0181(5) Uani d 1 . .
C C14 0.7866(2) 0.37476(16) 0.64229(16) 0.0192(5) Uani d 1 . .
C C15 0.7840(2) 0.3661(2) 0.56132(16) 0.0258(6) Uani d 1 . .
H H9 0.851351 0.365671 0.548224 0.031 Uiso calc 1 . .
C C16 0.6846(2) 0.3583(2) 0.50232(16) 0.0284(6) Uani d 1 . .
H H10 0.681492 0.349725 0.447630 0.034 Uiso calc 1 . .
C C17 0.5856(2) 0.36317(19) 0.52286(15) 0.0228(5) Uani d 1 . .
C C18 0.5922(2) 0.37458(16) 0.60530(15) 0.0176(5) Uani d 1 . .
C C19 0.4790(2) 0.3594(2) 0.46440(16) 0.0307(6) Uani d 1 . .
H H11 0.471574 0.350438 0.408944 0.037 Uiso calc 1 . .
C C20 0.3871(2) 0.3686(2) 0.48793(16) 0.0288(6) Uani d 1 . .
H H12 0.314452 0.367060 0.449543 0.035 Uiso calc 1 . .
C C21 0.4027(2) 0.38040(18) 0.57117(16) 0.0225(5) Uani d 1 . .
H H13 0.338013 0.387331 0.587133 0.027 Uiso calc 1 . .
C C22 0.69873(19) 0.57334(17) 0.85510(15) 0.0179(5) Uani d 1 . .
H H14 0.684341 0.535624 0.895819 0.022 Uiso calc 1 . .
C C23 0.6862(2) 0.67017(18) 0.85773(16) 0.0228(5) Uani d 1 . .
H H15 0.664358 0.698350 0.899817 0.027 Uiso calc 1 . .
C C24 0.7058(2) 0.72600(18) 0.79841(16) 0.0254(6) Uani d 1 . .
H H16 0.696320 0.792839 0.798536 0.030 Uiso calc 1 . .
C C25 0.7396(2) 0.68249(18) 0.73875(16) 0.0239(5) Uani d 1 . .
H H17 0.754158 0.719108 0.697497 0.029 Uiso calc 1 . .
C C26 0.7518(2) 0.58469(18) 0.74030(15) 0.0189(5) Uani d 1 . .
H H18 0.775997 0.555269 0.699798 0.023 Uiso calc 1 . .
C C27 0.8032(2) 0.17690(17) 0.83344(14) 0.0174(5) Uani d 1 . .
H H19 0.875293 0.203965 0.855670 0.021 Uiso calc 1 . .
C C28 0.7914(2) 0.07944(18) 0.83963(15) 0.0206(5) Uani d 1 . .
H H20 0.854209 0.040994 0.865668 0.025 Uiso calc 1 . .
C C29 0.6872(2) 0.03930(18) 0.80747(16) 0.0236(5) Uani d 1 . .
H H21 0.677155 -0.027208 0.810502 0.028 Uiso calc 1 . .
C C30 0.5974(2) 0.09807(18) 0.77057(16) 0.0215(5) Uani d 1 . .
H H22 0.524601 0.072233 0.748726 0.026 Uiso calc 1 . .
C C31 0.6145(2) 0.19431(17) 0.76586(15) 0.0183(5) Uani d 1 . .
H H23 0.552640 0.233747 0.739781 0.022 Uiso calc 1 . .
C C32 0.50337(19) 0.38985(16) 0.83534(14) 0.0156(4) Uani d 1 . .
C C33 1.1013(3) 0.1275(2) 0.9913(3) 0.0385(8) Uani d 1 . .

loop_
_atom_site_aniso_label
_atom_site_aniso_U_11
_atom_site_aniso_U_22
_atom_site_aniso_U_33
_atom_site_aniso_U_12
_atom_site_aniso_U_13
_atom_site_aniso_U_23
Ru1 0.01117(10) 0.01297(10) 0.01255(10) 0.00016(6) 0.00390(7) 0.00024(7)
S1 0.0170(3) 0.0297(3) 0.0251(3) -0.0005(2) 0.0111(2) -0.0020(3)
S2 0.0280(4) 0.0616(6) 0.0502(5) 0.0079(4) 0.0122(4) 0.0023(4)
N1 0.0198(10) 0.0278(11) 0.0160(10) 0.0031(8) 0.0055(8) 0.0019(8)
N2 0.0145(9) 0.0156(9) 0.0144(10) -0.0001(7) 0.0020(8) 0.0011(7)
N3 0.0155(9) 0.0147(9) 0.0196(10) -0.0002(7) 0.0076(8) 0.0009(8)
N4 0.0182(9) 0.0157(9) 0.0139(9) 0.0003(7) 0.0069(8) 0.0010(7)
N5 0.0183(10) 0.0246(11) 0.0153(10) 0.0000(8) 0.0049(8) -0.0010(8)
N6 0.0131(9) 0.0137(9) 0.0141(9) 0.0001(7) 0.0012(7) 0.0013(7)
N7 0.0168(9) 0.0139(9) 0.0149(9) -0.0010(7) 0.0069(8) -0.0012(7)
N8 0.0143(9) 0.0163(9) 0.0138(9) 0.0001(7) 0.0036(7) -0.0001(7)
N9 0.074(2) 0.0450(19) 0.092(3) -0.0064(16) 0.068(2) -0.0125(19)
C1 0.0267(13) 0.0310(14) 0.0201(13) 0.0053(11) 0.0112(11) 0.0029(10)
C2 0.0354(15) 0.0266(14) 0.0170(12) 0.0003(11) 0.0107(11) 0.0011(10)
C3 0.0320(14) 0.0269(14) 0.0150(12) -0.0016(11) 0.0005(11) 0.0023(10)
C4 0.0236(12) 0.0209(12) 0.0176(12) -0.0002(10) 0.0003(10) 0.0013(10)
C5 0.0189(11) 0.0148(11) 0.0163(11) 0.0001(9) 0.0042(9) 0.0007(9)
C6 0.0203(13) 0.0416(16) 0.0218(13) -0.0003(11) -0.0031(11) 0.0040(12)
C7 0.0169(12) 0.0390(16) 0.0260(14) 0.0010(11) 0.0009(11) 0.0041(12)
C8 0.0144(11) 0.0178(11) 0.0236(13) -0.0003(9) 0.0036(10) 0.0015(9)
C9 0.0152(11) 0.0172(11) 0.0236(13) 0.0000(9) 0.0054(10) 0.0011(9)
C10 0.0158(11) 0.0237(13) 0.0310(14) 0.0001(9) 0.0070(10) 0.0003(11)
C11 0.0168(12) 0.0256(13) 0.0387(16) -0.0012(10) 0.0145(11) 0.0020(11)
C12 0.0221(12) 0.0245(13) 0.0297(14) 0.0003(10) 0.0163(11) 0.0012(11)
C13 0.0197(12) 0.0174(11) 0.0202(12) 0.0012(9) 0.0105(10) 0.0010(9)
C14 0.0197(12) 0.0167(11) 0.0231(13) 0.0015(9) 0.0094(10) 0.0000(9)
C15 0.0268(13) 0.0329(15) 0.0223(13) 0.0019(11) 0.0142(11) 0.0023(11)
C16 0.0318(14) 0.0399(16) 0.0173(13) 0.0023(12) 0.0128(11) 0.0005(11)
C17 0.0263(13) 0.0281(13) 0.0145(12) 0.0015(10) 0.0073(10) 0.0023(10)
C18 0.0200(11) 0.0161(11) 0.0168(12) -0.0008(9) 0.0058(9) -0.0011(9)
C19 0.0356(15) 0.0422(16) 0.0135(12) 0.0007(13) 0.0068(11) -0.0013(11)
C20 0.0231(13) 0.0411(16) 0.0178(13) -0.0005(11) 0.0001(10) -0.0006(11)
C21 0.0206(12) 0.0281(14) 0.0183(12) -0.0006(10) 0.0053(10) -0.0018(10)
C22 0.0174(11) 0.0193(12) 0.0165(11) 0.0009(9) 0.0045(9) 0.0009(9)
C23 0.0239(12) 0.0205(12) 0.0221(13) 0.0037(10) 0.0048(10) -0.0024(10)
C24 0.0323(14) 0.0141(12) 0.0264(14) 0.0032(10) 0.0045(11) 0.0009(10)
C25 0.0291(13) 0.0181(12) 0.0223(13) -0.0018(10) 0.0049(11) 0.0036(10)
C26 0.0192(11) 0.0188(11) 0.0172(12) -0.0010(9) 0.0038(9) 0.0023(9)
C27 0.0170(11) 0.0196(12) 0.0159(11) 0.0016(9) 0.0057(9) -0.0010(9)
C28 0.0248(12) 0.0186(12) 0.0199(12) 0.0046(10) 0.0092(10) 0.0021(10)
C29 0.0362(14) 0.0155(12) 0.0225(13) -0.0025(10) 0.0144(11) -0.0007(10)
C30 0.0225(12) 0.0209(12) 0.0214(13) -0.0065(10) 0.0075(10) -0.0044(10)
C31 0.0172(11) 0.0194(12) 0.0178(12) -0.0013(9) 0.0050(9) -0.0031(9)
C32 0.0163(11) 0.0148(11) 0.0133(11) 0.0006(8) 0.0015(9) 0.0001(8)
C33 0.0233(14) 0.0296(16) 0.056(2) -0.0018(12) 0.0027(15) 0.0152(15)

loop_
_atom_type_symbol
_atom_type_description
_atom_type_scat_dispersion_real
_atom_type_scat_dispersion_imag
_atom_type_scat_source
C C 0.0033 0.0016
;
International Tables for Crystallography
(Vol. C, Tables 4.2.6.8 and 6.1.1.4)
;
H H 0.0000 0.0000
;
International Tables for Crystallography
(Vol. C, Table 6.1.1.4)
;
N N 0.0061 0.0033
;
International Tables for Crystallography
(Vol. C, Tables 4.2.6.8 and 6.1.1.4)
;
Ru Ru -1.2594 0.8363
;
International Tables for Crystallography
(Vol. C, Tables 4.2.6.8 and 6.1.1.4)
;
S S 0.1246 0.1234
;
International Tables for Crystallography
(Vol. C, Tables 4.2.6.8 and 6.1.1.4)
;

loop_
_geom_angle_atom_site_label_1
_geom_angle_atom_site_label_2
_geom_angle_atom_site_label_3
_geom_angle_site_symmetry_1
_geom_angle_site_symmetry_3
_geom_angle
_geom_angle_publ_flag
N3 Ru1 N8 . . 178.11(8) ?
N3 Ru1 N6 . . 92.43(7) ?
N8 Ru1 N6 . . 85.99(7) ?
N3 Ru1 N7 . . 95.07(7) ?
N8 Ru1 N7 . . 86.49(7) ?
N6 Ru1 N7 . . 172.39(7) ?
N3 Ru1 N2 . . 78.26(8) ?
N8 Ru1 N2 . . 100.68(8) ?
N6 Ru1 N2 . . 89.82(7) ?
N7 Ru1 N2 . . 90.47(7) ?
N3 Ru1 N4 . . 78.22(8) ?
N8 Ru1 N4 . . 102.88(8) ?
N6 Ru1 N4 . . 92.82(7) ?
N7 Ru1 N4 . . 89.95(7) ?
N2 Ru1 N4 . . 156.42(8) ?
C1 N1 C5 . . 118.0(2) ?
C8 N2 C5 . . 117.1(2) ?
C8 N2 Ru1 . . 112.50(16) ?
C5 N2 Ru1 . . 130.37(16) ?
C9 N3 C13 . . 119.9(2) ?
C9 N3 Ru1 . . 119.92(17) ?
C13 N3 Ru1 . . 120.09(16) ?
C14 N4 C18 . . 116.5(2) ?
C14 N4 Ru1 . . 112.51(16) ?
C18 N4 Ru1 . . 130.93(16) ?
C21 N5 C18 . . 117.1(2) ?
C26 N6 C22 . . 117.6(2) ?
C26 N6 Ru1 . . 123.63(16) ?
C22 N6 Ru1 . . 118.65(16) ?
C27 N7 C31 . . 117.6(2) ?
C27 N7 Ru1 . . 122.59(16) ?
C31 N7 Ru1 . . 119.71(16) ?
C32 N8 Ru1 . . 166.03(19) ?
N1 C1 C2 . . 123.7(3) ?
N1 C1 H1 . . 118.1 ?
C2 C1 H1 . . 118.1 ?
C3 C2 C1 . . 118.7(3) ?
C3 C2 H2 . . 120.6 ?
C1 C2 H2 . . 120.6 ?
C2 C3 C4 . . 119.4(2) ?
C2 C3 H3 . . 120.3 ?
C4 C3 H3 . . 120.3 ?
C6 C4 C3 . . 123.8(2) ?
C6 C4 C5 . . 118.7(2) ?
C3 C4 C5 . . 117.6(2) ?
N1 C5 N2 . . 115.7(2) ?
N1 C5 C4 . . 122.6(2) ?
N2 C5 C4 . . 121.7(2) ?
C7 C6 C4 . . 119.5(2) ?
C7 C6 H4 . . 120.2 ?
C4 C6 H4 . . 120.2 ?
C6 C7 C8 . . 119.5(2) ?
C6 C7 H5 . . 120.3 ?
C8 C7 H5 . . 120.3 ?
N2 C8 C7 . . 123.4(2) ?
N2 C8 C9 . . 115.9(2) ?
C7 C8 C9 . . 120.7(2) ?
N3 C9 C10 . . 120.7(2) ?
N3 C9 C8 . . 113.2(2) ?
C10 C9 C8 . . 126.1(2) ?
C11 C10 C9 . . 119.2(2) ?
C11 C10 H6 . . 120.4 ?
C9 C10 H6 . . 120.4 ?
C10 C11 C12 . . 120.1(2) ?
C10 C11 H7 . . 120.0 ?
C12 C11 H7 . . 120.0 ?
C11 C12 C13 . . 118.7(2) ?
C11 C12 H8 . . 120.6 ?
C13 C12 H8 . . 120.6 ?
N3 C13 C12 . . 121.3(2) ?
N3 C13 C14 . . 113.4(2) ?
C12 C13 C14 . . 125.3(2) ?
N4 C14 C15 . . 124.0(2) ?
N4 C14 C13 . . 115.6(2) ?
C15 C14 C13 . . 120.3(2) ?
C16 C15 C14 . . 119.3(2) ?
C16 C15 H9 . . 120.3 ?
C14 C15 H9 . . 120.3 ?
C15 C16 C17 . . 119.3(2) ?
C15 C16 H10 . . 120.4 ?
C17 C16 H10 . . 120.4 ?
C16 C17 C19 . . 122.5(2) ?
C16 C17 C18 . . 119.4(2) ?
C19 C17 C18 . . 118.1(2) ?
N5 C18 N4 . . 116.4(2) ?
N5 C18 C17 . . 122.3(2) ?
N4 C18 C17 . . 121.3(2) ?
C20 C19 C17 . . 119.5(2) ?
C20 C19 H11 . . 120.2 ?
C17 C19 H11 . . 120.2 ?
C19 C20 C21 . . 118.0(3) ?
C19 C20 H12 . . 121.0 ?
C21 C20 H12 . . 121.0 ?
N5 C21 C20 . . 125.0(2) ?
N5 C21 H13 . . 117.5 ?
C20 C21 H13 . . 117.5 ?
N6 C22 C23 . . 122.8(2) ?
N6 C22 H14 . . 118.6 ?
C23 C22 H14 . . 118.6 ?
C22 C23 C24 . . 119.3(2) ?
C22 C23 H15 . . 120.3 ?
C24 C23 H15 . . 120.3 ?
C23 C24 C25 . . 118.7(2) ?
C23 C24 H16 . . 120.6 ?
C25 C24 H16 . . 120.6 ?
C26 C25 C24 . . 118.9(2) ?
C26 C25 H17 . . 120.5 ?
C24 C25 H17 . . 120.5 ?
N6 C26 C25 . . 122.6(2) ?
N6 C26 H18 . . 118.7 ?
C25 C26 H18 . . 118.7 ?
N7 C27 C28 . . 122.8(2) ?
N7 C27 H19 . . 118.6 ?
C28 C27 H19 . . 118.6 ?
C29 C28 C27 . . 119.1(2) ?
C29 C28 H20 . . 120.4 ?
C27 C28 H20 . . 120.4 ?
C28 C29 C30 . . 118.7(2) ?
C28 C29 H21 . . 120.7 ?
C30 C29 H21 . . 120.7 ?
C31 C30 C29 . . 119.5(2) ?
C31 C30 H22 . . 120.2 ?
C29 C30 H22 . . 120.2 ?
N7 C31 C30 . . 122.3(2) ?
N7 C31 H23 . . 118.9 ?
C30 C31 H23 . . 118.9 ?
N8 C32 S1 . . 179.0(2) ?
N9 C33 S2 . . 178.4(4) ?

loop_
_geom_bond_atom_site_label_1
_geom_bond_atom_site_label_2
_geom_bond_site_symmetry_2
_geom_bond_distance
_geom_bond_publ_flag
Ru1 N3 . 1.966(2) ?
Ru1 N8 . 2.069(2) ?
Ru1 N6 . 2.0824(19) ?
Ru1 N7 . 2.0893(19) ?
Ru1 N2 . 2.137(2) ?
Ru1 N4 . 2.142(2) ?
S1 C32 . 1.647(2) ?
S2 C33 . 1.715(4) ?
N1 C1 . 1.320(3) ?
N1 C5 . 1.348(3) ?
N2 C8 . 1.355(3) ?
N2 C5 . 1.383(3) ?
N3 C9 . 1.353(3) ?
N3 C13 . 1.358(3) ?
N4 C14 . 1.365(3) ?
N4 C18 . 1.382(3) ?
N5 C21 . 1.323(3) ?
N5 C18 . 1.351(3) ?
N6 C26 . 1.350(3) ?
N6 C22 . 1.352(3) ?
N7 C27 . 1.348(3) ?
N7 C31 . 1.361(3) ?
N8 C32 . 1.160(3) ?
N9 C33 . 1.009(5) ?
C1 C2 . 1.417(4) ?
C1 H1 . 0.9500 ?
C2 C3 . 1.358(4) ?
C2 H2 . 0.9500 ?
C3 C4 . 1.413(4) ?
C3 H3 . 0.9500 ?
C4 C6 . 1.407(4) ?
C4 C5 . 1.422(3) ?
C6 C7 . 1.363(4) ?
C6 H4 . 0.9500 ?
C7 C8 . 1.405(4) ?
C7 H5 . 0.9500 ?
C8 C9 . 1.465(4) ?
C9 C10 . 1.396(3) ?
C10 C11 . 1.381(4) ?
C10 H6 . 0.9500 ?
C11 C12 . 1.384(4) ?
C11 H7 . 0.9500 ?
C12 C13 . 1.391(3) ?
C12 H8 . 0.9500 ?
C13 C14 . 1.464(4) ?
C14 C15 . 1.407(4) ?
C15 C16 . 1.353(4) ?
C15 H9 . 0.9500 ?
C16 C17 . 1.410(4) ?
C16 H10 . 0.9500 ?
C17 C19 . 1.410(4) ?
C17 C18 . 1.423(3) ?
C19 C20 . 1.357(4) ?
C19 H11 . 0.9500 ?
C20 C21 . 1.412(4) ?
C20 H12 . 0.9500 ?
C21 H13 . 0.9500 ?
C22 C23 . 1.377(4) ?
C22 H14 . 0.9500 ?
C23 C24 . 1.384(4) ?
C23 H15 . 0.9500 ?
C24 C25 . 1.387(4) ?
C24 H16 . 0.9500 ?
C25 C26 . 1.387(4) ?
C25 H17 . 0.9500 ?
C26 H18 . 0.9500 ?
C27 C28 . 1.390(3) ?
C27 H19 . 0.9500 ?
C28 C29 . 1.379(4) ?
C28 H20 . 0.9500 ?
C29 C30 . 1.389(4) ?
C29 H21 . 0.9500 ?
C30 C31 . 1.381(3) ?
C30 H22 . 0.9500 ?
C31 H23 . 0.9500 ?

loop_
_geom_hbond_atom_site_label_D
_geom_hbond_atom_site_label_H
_geom_hbond_atom_site_label_A
_geom_hbond_site_symmetry_A
_geom_hbond_distance_DH
_geom_hbond_distance_HA
_geom_hbond_distance_DA
_geom_hbond_angle_DHA
C12 H8 N9 4_565 0.95 2.43 3.305(5) 152
C20 H12 S2 4_465 0.95 2.73 3.629(3) 159
C22 H14 N1 1_555 0.95 2.51 3.391(3) 154
C27 H19 S2 1_555 0.95 2.76 3.479(3) 133

loop_
_geom_torsion_atom_site_label_1
_geom_torsion_atom_site_label_2
_geom_torsion_atom_site_label_3
_geom_torsion_atom_site_label_4
_geom_torsion_site_symmetry_1
_geom_torsion_site_symmetry_2
_geom_torsion_site_symmetry_3
_geom_torsion_site_symmetry_4
_geom_torsion
_geom_torsion_publ_flag
C5 N1 C1 C2 . . . . 0.1(4) ?
N1 C1 C2 C3 . . . . -0.4(4) ?
C1 C2 C3 C4 . . . . 0.5(4) ?
C2 C3 C4 C6 . . . . 178.7(3) ?
C2 C3 C4 C5 . . . . -0.4(4) ?
C1 N1 C5 N2 . . . . -179.1(2) ?
C1 N1 C5 C4 . . . . 0.0(4) ?
C8 N2 C5 N1 . . . . 176.2(2) ?
Ru1 N2 C5 N1 . . . . -6.5(3) ?
C8 N2 C5 C4 . . . . -2.9(3) ?
Ru1 N2 C5 C4 . . . . 174.35(17) ?
C6 C4 C5 N1 . . . . -179.0(2) ?
C3 C4 C5 N1 . . . . 0.1(4) ?
C6 C4 C5 N2 . . . . 0.0(4) ?
C3 C4 C5 N2 . . . . 179.2(2) ?
C3 C4 C6 C7 . . . . -177.0(3) ?
C5 C4 C6 C7 . . . . 2.1(4) ?
C4 C6 C7 C8 . . . . -1.2(4) ?
C5 N2 C8 C7 . . . . 3.9(3) ?
Ru1 N2 C8 C7 . . . . -173.8(2) ?
C5 N2 C8 C9 . . . . -178.5(2) ?
Ru1 N2 C8 C9 . . . . 3.7(2) ?
C6 C7 C8 N2 . . . . -1.9(4) ?
C6 C7 C8 C9 . . . . -179.3(3) ?
C13 N3 C9 C10 . . . . 1.7(3) ?
Ru1 N3 C9 C10 . . . . -175.39(18) ?
C13 N3 C9 C8 . . . . -177.8(2) ?
Ru1 N3 C9 C8 . . . . 5.1(3) ?
N2 C8 C9 N3 . . . . -5.7(3) ?
C7 C8 C9 N3 . . . . 171.9(2) ?
N2 C8 C9 C10 . . . . 174.8(2) ?
C7 C8 C9 C10 . . . . -7.5(4) ?
N3 C9 C10 C11 . . . . 0.1(4) ?
C8 C9 C10 C11 . . . . 179.5(2) ?
C9 C10 C11 C12 . . . . -1.6(4) ?
C10 C11 C12 C13 . . . . 1.3(4) ?
C9 N3 C13 C12 . . . . -2.0(3) ?
Ru1 N3 C13 C12 . . . . 175.11(18) ?
C9 N3 C13 C14 . . . . 179.0(2) ?
Ru1 N3 C13 C14 . . . . -3.9(3) ?
C11 C12 C13 N3 . . . . 0.5(4) ?
C11 C12 C13 C14 . . . . 179.4(2) ?
C18 N4 C14 C15 . . . . -2.3(3) ?
Ru1 N4 C14 C15 . . . . 176.3(2) ?
C18 N4 C14 C13 . . . . 179.1(2) ?
Ru1 N4 C14 C13 . . . . -2.3(2) ?
N3 C13 C14 N4 . . . . 4.0(3) ?
C12 C13 C14 N4 . . . . -175.0(2) ?
N3 C13 C14 C15 . . . . -174.6(2) ?
C12 C13 C14 C15 . . . . 6.4(4) ?
N4 C14 C15 C16 . . . . -1.0(4) ?
C13 C14 C15 C16 . . . . 177.5(2) ?
C14 C15 C16 C17 . . . . 2.7(4) ?
C15 C16 C17 C19 . . . . 177.5(3) ?
C15 C16 C17 C18 . . . . -1.0(4) ?
C21 N5 C18 N4 . . . . 179.7(2) ?
C21 N5 C18 C17 . . . . -0.7(3) ?
C14 N4 C18 N5 . . . . -176.4(2) ?
Ru1 N4 C18 N5 . . . . 5.3(3) ?
C14 N4 C18 C17 . . . . 4.0(3) ?
Ru1 N4 C18 C17 . . . . -174.26(18) ?
C16 C17 C18 N5 . . . . 177.9(2) ?
C19 C17 C18 N5 . . . . -0.6(4) ?
C16 C17 C18 N4 . . . . -2.5(4) ?
C19 C17 C18 N4 . . . . 179.0(2) ?
C16 C17 C19 C20 . . . . -177.1(3) ?
C18 C17 C19 C20 . . . . 1.3(4) ?
C17 C19 C20 C21 . . . . -0.8(4) ?
C18 N5 C21 C20 . . . . 1.3(4) ?
C19 C20 C21 N5 . . . . -0.5(4) ?
C26 N6 C22 C23 . . . . 0.7(3) ?
Ru1 N6 C22 C23 . . . . -174.93(18) ?
N6 C22 C23 C24 . . . . 0.6(4) ?
C22 C23 C24 C25 . . . . -1.2(4) ?
C23 C24 C25 C26 . . . . 0.4(4) ?
C22 N6 C26 C25 . . . . -1.5(3) ?
Ru1 N6 C26 C25 . . . . 173.92(18) ?
C24 C25 C26 N6 . . . . 0.9(4) ?
C31 N7 C27 C28 . . . . 0.0(3) ?
Ru1 N7 C27 C28 . . . . 175.82(17) ?
N7 C27 C28 C29 . . . . 0.1(4) ?
C27 C28 C29 C30 . . . . -0.6(4) ?
C28 C29 C30 C31 . . . . 1.0(4) ?
C27 N7 C31 C30 . . . . 0.4(3) ?
Ru1 N7 C31 C30 . . . . -175.53(18) ?
C29 C30 C31 N7 . . . . -0.9(4) ?

_cod_database_fobs_code 2022599
